data_4500460
loop_
_publ_author_name
'L\"u, Jian'
'Han, Li-Wei'
'Lin, Jing-Xiang'
'Cao, Rong'

_publ_section_title
;
 Organic Complexes Built by Halogenated Molecules: Unexpectedin SituC--N
 Bond Formation in Metal-Free Solvothermal Conditions
;
_journal_issue 6
_journal_name_full 'Crystal Growth &amp; Design'
_journal_page_first 2035
_journal_paper_doi 10.1021/cg101550w
_journal_volume 11
_journal_year 2011
_chemical_formula_sum 'C17.5 H22 Br4 N2 O5.5 S'
_chemical_formula_weight 700.07
_chemical_name_systematic
; 
 ? 
;
_space_group_IT_number 92
_symmetry_cell_setting tetragonal
_symmetry_space_group_name_Hall 'P 4abw 2nw'
_symmetry_space_group_name_H-M 'P 41 21 2'
_atom_sites_solution_hydrogens geom
_atom_sites_solution_primary direct
_atom_sites_solution_secondary difmap
_audit_creation_method SHELXL-97
_cell_angle_alpha 90.00
_cell_angle_beta 90.00
_cell_angle_gamma 90.00
_cell_formula_units_Z 8
_cell_length_a 15.8417(6)
_cell_length_b 15.8417(6)
_cell_length_c 19.1079(13)
_cell_measurement_temperature 293(2)
_cell_volume 4795.3(4)
_computing_cell_refinement 'CrystalClear (Rigaku Corp., 2000)'
_computing_data_collection 'CrystalClear (Rigaku Corp., 2000)'
_computing_data_reduction 'CrystalClear (Rigaku Corp., 2000)'
_computing_molecular_graphics 'SHELXL-97 (Sheldrick, 1997)'
_computing_publication_material 'SHELXL-97 (Sheldrick, 1997)'
_computing_structure_refinement 'SHELXL-97 (Sheldrick, 1997)'
_computing_structure_solution 'SHELXS-97 (Sheldrick, 1990)'
_diffrn_ambient_temperature 293(2)
_diffrn_measured_fraction_theta_full 0.996
_diffrn_measured_fraction_theta_max 0.996
_diffrn_measurement_device_type
;
Mercury
;
_diffrn_measurement_method dtprofit.ref
_diffrn_radiation_monochromator graphite
_diffrn_radiation_source 'fine-focus sealed tube'
_diffrn_radiation_type MoK\a
_diffrn_radiation_wavelength 0.71073
_diffrn_reflns_av_R_equivalents 0.0645
_diffrn_reflns_av_sigmaI/netI 0.0453
_diffrn_reflns_limit_h_max 20
_diffrn_reflns_limit_h_min -20
_diffrn_reflns_limit_k_max 16
_diffrn_reflns_limit_k_min -20
_diffrn_reflns_limit_l_max 24
_diffrn_reflns_limit_l_min -24
_diffrn_reflns_number 37837
_diffrn_reflns_theta_full 27.46
_diffrn_reflns_theta_max 27.46
_diffrn_reflns_theta_min 2.11
_diffrn_standards_decay_% none
_diffrn_standards_interval_count none
_diffrn_standards_interval_time none
_diffrn_standards_number none
_exptl_absorpt_coefficient_mu 6.834
_exptl_absorpt_correction_T_max 0.359
_exptl_absorpt_correction_T_min 0.304
_exptl_absorpt_correction_type empirical
_exptl_absorpt_process_details CrystalClear
_exptl_crystal_colour 'light yellow'
_exptl_crystal_density_diffrn 1.923
_exptl_crystal_density_method 'not measured'
_exptl_crystal_description trunk
_exptl_crystal_F_000 2680
_exptl_crystal_size_max 0.4
_exptl_crystal_size_mid 0.15
_exptl_crystal_size_min 0.15
_refine_diff_density_max 1.042
_refine_diff_density_min -1.074
_refine_diff_density_rms 0.139
_refine_ls_abs_structure_details 'Flack H D (1983), Acta Cryst. A39, 876-881'
_refine_ls_abs_structure_Flack 0.013(19)
_refine_ls_extinction_method none
_refine_ls_goodness_of_fit_ref 1.154
_refine_ls_hydrogen_treatment mixed
_refine_ls_matrix_type full
_refine_ls_number_parameters 278
_refine_ls_number_reflns 5471
_refine_ls_number_restraints 6
_refine_ls_restrained_S_all 1.154
_refine_ls_R_factor_all 0.0797
_refine_ls_R_factor_gt 0.0618
_refine_ls_shift/su_max 0.000
_refine_ls_shift/su_mean 0.000
_refine_ls_structure_factor_coef Fsqd
_refine_ls_weighting_details 'calc w=1/[\s^2^(Fo^2^)+(0.0917P)^2^+3.2658P] where P=(Fo^2^+2Fc^2^)/3'
_refine_ls_weighting_scheme calc
_refine_ls_wR_factor_gt 0.1717
_refine_ls_wR_factor_ref 0.1884
_reflns_number_gt 4416
_reflns_number_total 5471
_reflns_threshold_expression >2sigma(I)
_cod_data_source_file cg101550w_si_003.cif
_cod_data_source_block brlspz
_cod_original_sg_symbol_H-M P4(1)2(1)2
_cod_original_formula_sum 'C17.50 H22 Br4 N2 O5.50 S'
_cod_database_code 4500460

loop_
_symmetry_equiv_pos_as_xyz
'x, y, z'
'-y+1/2, x+1/2, z+1/4'
'-x, -y, z+1/2'
'y+1/2, -x+1/2, z+3/4'
'x+1/2, -y+1/2, -z+3/4'
'-x+1/2, y+1/2, -z+1/4'
'y, x, -z'
'-y, -x, -z+1/2'

loop_
_atom_site_label
_atom_site_type_symbol
_atom_site_fract_x
_atom_site_fract_y
_atom_site_fract_z
_atom_site_U_iso_or_equiv
_atom_site_adp_type
_atom_site_occupancy
_atom_site_symmetry_multiplicity
_atom_site_calc_flag
_atom_site_refinement_flags
Br1 Br 0.92663(8) 0.78625(6) 0.87571(7) 0.0792(4) Uani 1 1 d .
S1 S 0.65799(12) 0.59823(13) 0.77196(9) 0.0449(4) Uani 1 1 d .
O1 O 0.9619(4) 0.6207(4) 0.9504(3) 0.0530(13) Uani 1 1 d .
N1 N 0.4539(5) 0.8952(4) 0.5927(3) 0.0545(17) Uani 1 1 d D
H1B H 0.477(6) 0.869(5) 0.555(3) 0.065 Uiso 1 1 d D
H1A H 0.423(5) 0.941(4) 0.584(4) 0.065 Uiso 1 1 d D
C1 C 0.8931(5) 0.6166(5) 0.9104(4) 0.0457(16) Uani 1 1 d .
Br2 Br 0.87808(8) 0.44978(6) 0.96145(6) 0.0763(3) Uani 1 1 d .
O2 O 0.7894(5) 0.4519(4) 0.5100(3) 0.0709(19) Uani 1 1 d .
N2 N 0.4900(5) 0.7713(5) 0.6963(4) 0.0565(18) Uani 1 1 d D
H2A H 0.474(6) 0.805(5) 0.730(3) 0.068 Uiso 1 1 d D
H2B H 0.518(6) 0.724(4) 0.697(4) 0.068 Uiso 1 1 d D
C2 C 0.8633(5) 0.6849(5) 0.8701(4) 0.0469(16) Uani 1 1 d .
Br3 Br 0.83955(12) 0.63861(10) 0.52646(6) 0.1195(7) Uani 1 1 d .
O3 O 0.5993(4) 0.5389(4) 0.8023(3) 0.0604(15) Uani 1 1 d .
C3 C 0.7928(5) 0.6817(5) 0.8302(4) 0.0477(17) Uani 1 1 d .
H3 H 0.7743 0.7301 0.8052 0.057 Uiso 1 1 calc R
Br4 Br 0.67865(11) 0.32912(7) 0.58698(8) 0.1045(5) Uani 1 1 d .
O4 O 0.6299(4) 0.6848(4) 0.7591(3) 0.0545(14) Uani 1 1 d .
C4 C 0.7478(5) 0.6062(5) 0.8263(3) 0.0412(15) Uani 1 1 d .
O5 O 0.4890(5) 0.5856(6) 0.6579(5) 0.095(3) Uani 1 1 d .
C5 C 0.7746(5) 0.5371(5) 0.8659(4) 0.0458(17) Uani 1 1 d .
H5 H 0.7435 0.4858 0.8644 0.055 Uiso 1 1 calc R
O6 O 0.6392(15) 0.6392(15) 1.0000 0.234(12) Uiso 1 2 d S
C6 C 0.8433(6) 0.5427(5) 0.9056(4) 0.0506(18) Uani 1 1 d .
C7 C 0.7613(5) 0.4850(6) 0.5672(4) 0.0517(19) Uani 1 1 d .
C8 C 0.7732(6) 0.5702(6) 0.5878(5) 0.060(2) Uani 1 1 d .
C9 C 0.7392(6) 0.6056(6) 0.6474(4) 0.058(2) Uani 1 1 d .
H9 H 0.7460 0.6641 0.6567 0.069 Uiso 1 1 calc R
C10 C 0.6950(5) 0.5547(6) 0.6934(4) 0.0484(17) Uani 1 1 d .
C11 C 0.6782(6) 0.4714(5) 0.6761(4) 0.0530(18) Uani 1 1 d .
H11 H 0.6463 0.4363 0.7065 0.064 Uiso 1 1 calc R
C12 C 0.7094(5) 0.4405(5) 0.6131(5) 0.056(2) Uani 1 1 d .
C13 C 0.4078(6) 0.7679(6) 0.6567(5) 0.064(2) Uani 1 1 d .
H13A H 0.3629 0.7446 0.6870 0.076 Uiso 1 1 calc R
H13B H 0.4137 0.7308 0.6153 0.076 Uiso 1 1 calc R
C14 C 0.3844(6) 0.8575(6) 0.6334(5) 0.060(2) Uani 1 1 d .
H14A H 0.3326 0.8556 0.6045 0.072 Uiso 1 1 calc R
H14B H 0.3727 0.8928 0.6751 0.072 Uiso 1 1 calc R
C15 C 0.5307(6) 0.9019(5) 0.6365(4) 0.0521(18) Uani 1 1 d .
H15A H 0.5185 0.9361 0.6786 0.062 Uiso 1 1 calc R
H15B H 0.5762 0.9301 0.6098 0.062 Uiso 1 1 calc R
C16 C 0.5589(6) 0.8136(6) 0.6580(5) 0.057(2) Uani 1 1 d .
H16A H 0.5738 0.7804 0.6159 0.069 Uiso 1 1 calc R
H16B H 0.6095 0.8174 0.6882 0.069 Uiso 1 1 calc R
C17 C 0.5132(12) 0.5757(12) 0.5805(9) 0.123(6) Uani 1 1 d .
C18 C 0.7094(16) 0.7094(16) 1.0000 0.156(10) Uiso 1 2 d S

loop_
_atom_site_aniso_label
_atom_site_aniso_U_11
_atom_site_aniso_U_22
_atom_site_aniso_U_33
_atom_site_aniso_U_23
_atom_site_aniso_U_13
_atom_site_aniso_U_12
Br1 0.0840(7) 0.0500(5) 0.1035(8) 0.0080(5) -0.0262(6) -0.0151(5)
S1 0.0404(9) 0.0557(11) 0.0384(8) 0.0016(8) 0.0013(7) 0.0029(8)
O1 0.049(3) 0.062(3) 0.049(3) -0.008(3) -0.006(2) 0.003(3)
N1 0.073(5) 0.043(3) 0.048(3) -0.003(3) -0.006(3) 0.008(3)
C1 0.045(4) 0.050(4) 0.042(3) 0.001(3) -0.006(3) 0.014(4)
Br2 0.0894(7) 0.0586(5) 0.0808(6) 0.0281(5) -0.0286(6) -0.0037(5)
O2 0.073(4) 0.078(4) 0.062(4) -0.020(3) 0.027(3) -0.014(4)
N2 0.072(5) 0.049(4) 0.049(4) 0.003(3) 0.001(4) 0.009(4)
C2 0.052(4) 0.040(3) 0.048(4) -0.006(3) 0.006(3) -0.003(3)
Br3 0.1837(16) 0.1067(10) 0.0681(6) -0.0267(7) 0.0578(9) -0.0859(11)
O3 0.052(3) 0.082(4) 0.048(3) 0.000(3) 0.007(3) -0.013(3)
C3 0.053(4) 0.049(4) 0.041(4) -0.001(3) 0.002(3) 0.008(4)
Br4 0.1354(12) 0.0500(5) 0.1280(10) -0.0204(6) 0.0666(10) -0.0153(6)
O4 0.053(3) 0.056(3) 0.055(3) 0.001(3) -0.003(3) 0.018(3)
C4 0.043(4) 0.050(4) 0.031(3) -0.001(3) 0.000(3) 0.001(3)
O5 0.084(5) 0.092(6) 0.108(6) -0.011(5) -0.021(5) 0.027(5)
C5 0.049(4) 0.042(4) 0.047(4) 0.009(3) 0.002(3) -0.006(3)
C6 0.060(5) 0.044(4) 0.047(4) 0.013(3) -0.007(4) -0.006(4)
C7 0.049(4) 0.059(5) 0.047(4) -0.002(4) 0.001(4) -0.002(4)
C8 0.062(5) 0.067(5) 0.051(4) -0.008(4) 0.014(4) -0.020(5)
C9 0.067(5) 0.054(5) 0.052(4) -0.008(4) 0.016(4) -0.027(4)
C10 0.046(4) 0.057(4) 0.043(4) -0.003(3) 0.002(3) -0.002(4)
C11 0.053(4) 0.048(4) 0.058(4) 0.007(4) 0.010(4) -0.001(4)
C12 0.050(4) 0.048(4) 0.069(5) -0.006(4) 0.009(4) 0.004(4)
C13 0.069(6) 0.055(5) 0.066(5) -0.007(4) -0.008(5) -0.004(4)
C14 0.064(5) 0.061(5) 0.055(4) -0.004(4) -0.005(4) 0.007(4)
C15 0.060(5) 0.049(4) 0.048(4) -0.002(3) -0.009(4) 0.001(4)
C16 0.052(4) 0.063(5) 0.056(4) 0.001(4) -0.005(4) 0.013(4)
C17 0.139(14) 0.128(13) 0.102(10) -0.019(10) 0.010(10) 0.028(11)

loop_
_atom_type_symbol
_atom_type_description
_atom_type_scat_dispersion_real
_atom_type_scat_dispersion_imag
_atom_type_scat_source
C C 0.0033 0.0016 'International Tables Vol C Tables 4.2.6.8 and 6.1.1.4'
H H 0.0000 0.0000 'International Tables Vol C Tables 4.2.6.8 and 6.1.1.4'
N N 0.0061 0.0033 'International Tables Vol C Tables 4.2.6.8 and 6.1.1.4'
O O 0.0106 0.0060 'International Tables Vol C Tables 4.2.6.8 and 6.1.1.4'
S S 0.1246 0.1234 'International Tables Vol C Tables 4.2.6.8 and 6.1.1.4'
Br Br -0.2901 2.4595 'International Tables Vol C Tables 4.2.6.8 and 6.1.1.4'

loop_
_geom_angle_atom_site_label_1
_geom_angle_atom_site_label_2
_geom_angle_atom_site_label_3
_geom_angle
O3 S1 O4 118.8(4)
O3 S1 C10 107.7(4)
O4 S1 C10 109.0(4)
O3 S1 C4 109.3(4)
O4 S1 C4 106.1(4)
C10 S1 C4 105.2(4)
C14 N1 C15 110.1(7)
O1 C1 C2 123.2(8)
O1 C1 C6 122.4(7)
C2 C1 C6 114.4(7)
C16 N2 C13 114.0(7)
C3 C2 C1 123.7(7)
C3 C2 Br1 120.0(6)
C1 C2 Br1 116.3(6)
C2 C3 C4 119.0(7)
C3 C4 C5 119.2(7)
C3 C4 S1 120.4(6)
C5 C4 S1 120.4(6)
C6 C5 C4 120.4(7)
C5 C6 C1 123.3(7)
C5 C6 Br2 120.5(6)
C1 C6 Br2 116.2(6)
O2 C7 C12 122.0(8)
O2 C7 C8 125.1(8)
C12 C7 C8 112.7(8)
C9 C8 C7 124.3(8)
C9 C8 Br3 119.4(7)
C7 C8 Br3 116.3(6)
C8 C9 C10 119.1(8)
C9 C10 C11 120.0(7)
C9 C10 S1 119.0(7)
C11 C10 S1 120.9(6)
C10 C11 C12 118.2(8)
C11 C12 C7 125.2(8)
C11 C12 Br4 117.6(7)
C7 C12 Br4 117.2(6)
N2 C13 C14 108.8(8)
N1 C14 C13 110.3(8)
N1 C15 C16 109.1(7)
N2 C16 C15 109.5(7)

loop_
_geom_bond_atom_site_label_1
_geom_bond_atom_site_label_2
_geom_bond_distance
Br1 C2 1.895(8)
S1 O3 1.444(7)
S1 O4 1.463(6)
S1 C10 1.753(8)
S1 C4 1.765(7)
O1 C1 1.333(9)
N1 C14 1.475(13)
N1 C15 1.480(11)
C1 C2 1.410(11)
C1 C6 1.415(12)
Br2 C6 1.900(8)
O2 C7 1.292(10)
N2 C16 1.475(12)
N2 C13 1.507(12)
C2 C3 1.354(12)
Br3 C8 1.911(9)
C3 C4 1.394(11)
Br4 C12 1.898(9)
C4 C5 1.398(11)
O5 C17 1.536(17)
C5 C6 1.329(12)
O6 C18 1.57(4)
C7 C12 1.393(12)
C7 C8 1.418(13)
C8 C9 1.379(12)
C9 C10 1.382(11)
C10 C11 1.387(12)
C11 C12 1.390(12)
C13 C14 1.532(13)
C15 C16 1.525(12)

loop_
_cod_related_entry_id
_cod_related_entry_database
_cod_related_entry_code
1 ChemSpider 30661289
